data_7114946
loop_
_publ_author_name
'Liu, Hong-Ke'
'Tan, Hai-Yan'
'Liao, Sen'
'Xiao, Wen'
'Zhang, Hua-Xin'
'Yu, Xiao-Lan'
'Kang, Bei-Sheng'
'Cai, Ji-Wen'
'Zhou, Zhong-Yuan'
'Chan, Albert S. C.'

_publ_section_title
;
 Assembly of a 3D nanoporous framework [Cu6(OH)4(tib)8]n8+ from Cu(ii) and
 the flexible tripodal ligand tib
;
_journal_issue 11
_journal_name_full 'Chemical Communications'
_journal_page_first 1008
_journal_paper_doi 10.1039/b100325i
_journal_year 2001
_chemical_formula_sum 'C37 H54 Cu1.5 N12 O9.5'
_chemical_formula_weight 914.23
_chemical_name_common {Cu6(tib)8(OH)4](OH)8.4CH3OH.22H2O
_chemical_name_systematic
;
?
;
_space_group_IT_number 14
_symmetry_cell_setting monoclinic
_symmetry_space_group_name_Hall '-P 2ybc'
_symmetry_space_group_name_H-M 'P 1 21/c 1'
_atom_sites_solution_hydrogens geom
_atom_sites_solution_primary direct
_atom_sites_solution_secondary difmap
_audit_creation_method SHELXL-97
_cell_angle_alpha 90.00
_cell_angle_beta 110.074(3)
_cell_angle_gamma 90.00
_cell_formula_units_Z 4
_cell_length_a 13.662(2)
_cell_length_b 23.197(4)
_cell_length_c 18.914(4)
_cell_measurement_reflns_used 859
_cell_measurement_temperature 293(2)
_cell_measurement_theta_max 21.91
_cell_measurement_theta_min 4.15
_cell_volume 5630.0(17)
_computing_cell_refinement 'Bruker SMART'
_computing_data_collection 'Bruker SMART'
_computing_data_reduction 'Bruker SHELXTL'
_computing_molecular_graphics 'Bruker SHELXTL'
_computing_publication_material 'Bruker SHELXTL'
_computing_structure_refinement 'SHELXL-97 (Sheldrick, 1997)'
_computing_structure_solution 'SHELXS-97 (Sheldrick, 1990)'
_diffrn_ambient_temperature 293(2)
_diffrn_measured_fraction_theta_full 0.996
_diffrn_measured_fraction_theta_max 0.996
_diffrn_measurement_device_type 'CCD area detector'
_diffrn_measurement_method 'phi and omega scans'
_diffrn_radiation_monochromator graphite
_diffrn_radiation_source 'fine-focus sealed tube'
_diffrn_radiation_type MoK\a
_diffrn_radiation_wavelength 0.71073
_diffrn_reflns_av_R_equivalents 0.0702
_diffrn_reflns_av_sigmaI/netI 0.0967
_diffrn_reflns_limit_h_max 16
_diffrn_reflns_limit_h_min -15
_diffrn_reflns_limit_k_max 23
_diffrn_reflns_limit_k_min -27
_diffrn_reflns_limit_l_max 19
_diffrn_reflns_limit_l_min -22
_diffrn_reflns_number 27562
_diffrn_reflns_theta_full 24.71
_diffrn_reflns_theta_max 24.71
_diffrn_reflns_theta_min 3.83
_exptl_absorpt_coefficient_mu 0.623
_exptl_absorpt_correction_T_max 0.9755
_exptl_absorpt_correction_T_min 0.9123
_exptl_absorpt_correction_type none
_exptl_absorpt_process_details SADABS
_exptl_crystal_colour blue
_exptl_crystal_density_diffrn 1.079
_exptl_crystal_density_method 'not measured'
_exptl_crystal_description plate
_exptl_crystal_F_000 1918
_exptl_crystal_size_max 0.15
_exptl_crystal_size_mid 0.11
_exptl_crystal_size_min 0.04
_refine_diff_density_max 0.776
_refine_diff_density_min -0.583
_refine_diff_density_rms 0.110
_refine_ls_extinction_coef 0.0007(9)
_refine_ls_extinction_expression Fc^*^=kFc[1+0.001xFc^2^\l^3^/sin(2\q)]^-1/4^
_refine_ls_extinction_method SHELXL
_refine_ls_goodness_of_fit_ref 0.961
_refine_ls_hydrogen_treatment mixed
_refine_ls_matrix_type full
_refine_ls_number_parameters 596
_refine_ls_number_reflns 9552
_refine_ls_number_restraints 0
_refine_ls_restrained_S_all 0.961
_refine_ls_R_factor_all 0.1670
_refine_ls_R_factor_gt 0.0920
_refine_ls_shift/su_max 0.076
_refine_ls_shift/su_mean 0.002
_refine_ls_structure_factor_coef Fsqd
_refine_ls_weighting_details 'calc w=1/[\s^2^(Fo^2^)+(0.2000P)^2^+0.0000P] where P=(Fo^2^+2Fc^2^)/3'
_refine_ls_weighting_scheme calc
_refine_ls_wR_factor_gt 0.2710
_refine_ls_wR_factor_ref 0.3207
_reflns_number_gt 4316
_reflns_number_total 9552
_reflns_threshold_expression >2sigma(I)
_cod_data_source_file b100325i.txt
_cod_data_source_block cu.cif
_cod_depositor_comments
;
The following automatic conversions were performed:

'_symmetry_cell_setting' value 'Monoclinic' changed to 'monoclinic'
according to
/usr/data/users/saulius/automatic-downloads/retrospective/RSC/lib/dictionaries/cif_core.dic
dictionary named 'cif_core.dic' version 2.4.2 from 2011-04-26.

Automatic conversion script
Id: cif_fix_values 2281 2013-09-26 08:29:07Z andrius 
;
_cod_original_cell_volume 5630.1(17)
_cod_original_sg_symbol_H-M P2(1)/c
_cod_original_formula_sum 'C37 H54 Cu1.50 N12 O9.50'
_cod_database_code 7114946

loop_
_symmetry_equiv_pos_as_xyz
'x, y, z'
'-x, y+1/2, -z+1/2'
'-x, -y, -z'
'x, -y-1/2, z-1/2'

loop_
_atom_site_label
_atom_site_type_symbol
_atom_site_fract_x
_atom_site_fract_y
_atom_site_fract_z
_atom_site_U_iso_or_equiv
_atom_site_adp_type
_atom_site_occupancy
_atom_site_symmetry_multiplicity
_atom_site_calc_flag
_atom_site_refinement_flags
Cu1 Cu 0.37282(6) 0.21187(5) 0.99364(5) 0.0716(4) Uani 1 1 d .
Cu2 Cu 1.0000 0.5000 1.5000 0.0699(5) Uani 1 2 d S
N1 N 0.5575(4) 0.1822(3) 1.2127(3) 0.0650(16) Uani 1 1 d .
N2 N 0.4438(4) 0.2080(3) 1.1042(3) 0.0678(17) Uani 1 1 d .
N3 N 0.8251(4) 0.3914(3) 1.3324(3) 0.0609(15) Uani 1 1 d .
N4 N 0.8931(5) 0.4491(3) 1.4296(4) 0.0675(17) Uani 1 1 d .
N5 N 0.5108(4) 0.2277(3) 0.9820(3) 0.0689(17) Uani 1 1 d .
N6 N 0.6587(4) 0.2714(3) 0.9988(3) 0.0693(18) Uani 1 1 d .
N7 N 0.3018(4) 0.2152(3) 0.8831(3) 0.0733(18) Uani 1 1 d .
N8 N 0.1916(5) 0.1949(3) 0.7716(4) 0.0768(19) Uani 1 1 d .
N9 N 0.2339(4) 0.2244(3) 1.0051(3) 0.0613(16) Uani 1 1 d .
N10 N 0.0835(4) 0.2678(3) 0.9876(3) 0.0610(16) Uani 1 1 d .
N11 N 0.9843(5) 0.5528(2) 1.4138(4) 0.0657(16) Uani 1 1 d .
N12 N 1.0219(4) 0.6074(3) 1.3315(3) 0.0628(15) Uani 1 1 d .
C1 C 0.8239(5) 0.1774(3) 1.3599(4) 0.0530(16) Uani 1 1 d .
H1A H 0.8222 0.1306 1.3835 0.050 Uiso 1 1 d .
C2 C 0.9086(5) 0.2145(3) 1.3914(4) 0.0529(17) Uani 1 1 d .
C3 C 0.9062(5) 0.2697(3) 1.3636(4) 0.0595(19) Uani 1 1 d .
H3A H 0.9729 0.2949 1.3826 0.050 Uiso 1 1 d .
C4 C 0.8219(5) 0.2888(3) 1.3044(4) 0.0536(17) Uani 1 1 d .
C5 C 0.7378(5) 0.2513(3) 1.2714(4) 0.0537(17) Uani 1 1 d .
H5A H 0.6786 0.2758 1.2322 0.050 Uiso 1 1 d .
C6 C 0.7380(5) 0.1968(3) 1.2993(4) 0.0544(17) Uani 1 1 d .
C7 C 0.6492(5) 0.1546(4) 1.2672(4) 0.076(2) Uani 1 1 d .
H7A H 0.6722 0.1233 1.2428 0.092 Uiso 1 1 calc R
H7B H 0.6300 0.1384 1.3079 0.092 Uiso 1 1 calc R
C8 C 0.5256(5) 0.1756(3) 1.1390(4) 0.064(2) Uani 1 1 d .
H8A H 0.5570 0.1510 1.1144 0.077 Uiso 1 1 calc R
C9 C 0.4234(6) 0.2362(4) 1.1613(5) 0.083(3) Uani 1 1 d .
H9A H 0.3687 0.2619 1.1544 0.099 Uiso 1 1 calc R
C10 C 0.4925(6) 0.2218(4) 1.2282(5) 0.084(3) Uani 1 1 d .
H10A H 0.4960 0.2393 1.2887 0.050 Uiso 1 1 d .
C11 C 0.8187(6) 0.3503(3) 1.2746(4) 0.071(2) Uani 1 1 d .
H11A H 0.8764 0.3561 1.2566 0.085 Uiso 1 1 calc R
H11B H 0.7544 0.3561 1.2327 0.085 Uiso 1 1 calc R
C12 C 0.9107(6) 0.4185(3) 1.3761(4) 0.0654(19) Uani 1 1 d .
H12A H 0.9751 0.4161 1.3697 0.078 Uiso 1 1 calc R
C13 C 0.7884(6) 0.4418(3) 1.4184(5) 0.074(2) Uani 1 1 d .
H13A H 0.7524 0.4585 1.4469 0.089 Uiso 1 1 calc R
C14 C 0.7472(6) 0.4059(4) 1.3584(5) 0.078(2) Uani 1 1 d .
H14A H 0.6783 0.3936 1.3388 0.093 Uiso 1 1 calc R
C15 C 0.9978(5) 0.1916(4) 1.4582(4) 0.071(2) Uani 1 1 d .
H15A H 0.9713 0.1818 1.4981 0.085 Uiso 1 1 calc R
H15B H 1.0242 0.1566 1.4433 0.085 Uiso 1 1 calc R
C16 C 0.5752(5) 0.2676(4) 1.0207(4) 0.069(2) Uani 1 1 d .
H16A H 0.5645 0.2901 1.0581 0.083 Uiso 1 1 calc R
C17 C 0.5567(6) 0.2042(4) 0.9342(4) 0.073(2) Uani 1 1 d .
H17A H 0.5166 0.1651 0.8965 0.050 Uiso 1 1 d .
C18 C 0.6489(5) 0.2317(4) 0.9454(4) 0.077(2) Uani 1 1 d .
H18A H 0.7136 0.2283 0.9238 0.050 Uiso 1 1 d .
C19 C 0.7462(5) 0.3105(4) 1.0312(5) 0.079(2) Uani 1 1 d .
H19A H 0.7220 0.3443 1.0507 0.095 Uiso 1 1 calc R
H19C H 0.7717 0.3232 0.9918 0.095 Uiso 1 1 calc R
H19B H 0.668(6) 0.207(3) 0.389(5) 0.095 Uiso 1 1 d .
C20 C 0.8364(5) 0.2832(3) 1.0947(4) 0.0558(18) Uani 1 1 d .
C21 C 0.8325(5) 0.2278(3) 1.1194(4) 0.0586(18) Uani 1 1 d .
H21A H 0.7650 0.2052 1.0957 0.050 Uiso 1 1 d .
C22 C 0.9178(5) 0.2050(3) 1.1779(4) 0.0567(18) Uani 1 1 d .
C23 C 1.0069(5) 0.2402(3) 1.2100(4) 0.0565(17) Uani 1 1 d .
H23A H 1.0783 0.2210 1.2498 0.050 Uiso 1 1 d .
C24 C 1.0109(5) 0.2943(3) 1.1838(4) 0.0591(19) Uani 1 1 d .
C25 C 0.9245(5) 0.3173(3) 1.1262(4) 0.0599(18) Uani 1 1 d .
H25A H 0.9219 0.3670 1.1010 0.050 Uiso 1 1 d .
C26 C 1.1050(6) 0.3335(4) 1.2123(5) 0.083(3) Uani 1 1 d .
H26A H 1.1278 0.3440 1.1707 0.099 Uiso 1 1 calc R
H26B H 1.0859 0.3685 1.2322 0.099 Uiso 1 1 calc R
C27 C 0.3171(6) 0.2522(4) 0.8307(5) 0.084(3) Uani 1 1 d .
H27A H 0.3673 0.2811 0.8419 0.101 Uiso 1 1 calc R
C28 C 0.2502(6) 0.2411(5) 0.7621(5) 0.089(3) Uani 1 1 d .
H28A H 0.2281 0.2597 0.6988 0.050 Uiso 1 1 d .
C29 C 0.2246(5) 0.1798(4) 0.8446(4) 0.070(2) Uani 1 1 d .
H29A H 0.1981 0.1497 0.8651 0.084 Uiso 1 1 calc R
C30 C 0.1700(5) 0.2675(4) 0.9708(4) 0.070(2) Uani 1 1 d .
H30A H 0.1847 0.2940 0.9390 0.084 Uiso 1 1 calc R
C31 C 0.0919(5) 0.2218(4) 1.0356(4) 0.068(2) Uani 1 1 d .
H31A H 0.0438 0.2247 1.0554 0.050 Uiso 1 1 d .
C32 C 0.1825(5) 0.1964(4) 1.0469(4) 0.065(2) Uani 1 1 d .
H32A H 0.2233 0.1580 1.0833 0.050 Uiso 1 1 d .
C33 C 0.8936(7) 0.5659(4) 1.3575(5) 0.083(2) Uani 1 1 d .
H33A H 0.8067 0.5601 1.3457 0.050 Uiso 1 1 d .
C34 C 0.9158(6) 0.6007(4) 1.3060(5) 0.091(3) Uani 1 1 d .
H34A H 0.8611 0.6249 1.2606 0.050 Uiso 1 1 d .
C35 C 1.0600(5) 0.5787(3) 1.3961(4) 0.0610(18) Uani 1 1 d .
H35A H 1.1383 0.5759 1.4206 0.050 Uiso 1 1 d .
C36 C 1.0817(6) 0.6434(3) 1.2980(4) 0.069(2) Uani 1 1 d .
H36A H 1.0517 0.6410 1.2436 0.083 Uiso 1 1 calc R
H36B H 1.1528 0.6293 1.3131 0.083 Uiso 1 1 calc R
C37 C 0.1460(16) 0.0360(8) 0.8199(10) 0.202(8) Uani 1 1 d .
O1 O 0.2542(10) 0.0115(7) 0.8125(9) 0.250(7) Uani 1 1 d .
OW1 O 0.3681(5) 0.1103(3) 0.9900(4) 0.125(3) Uani 1 1 d .
OW2 O 1.1473(4) 0.0510(3) 0.9617(5) 0.115(2) Uani 1 1 d .
OW3 O 1.3221(7) -0.0915(5) 0.9292(7) 0.205(5) Uani 1 1 d .
OW4 O 0.3770(9) 0.1533(7) 0.5065(11) 0.149(7) Uani 0.50 1 d P
OW5 O 0.946(2) 0.0395(7) 0.7125(12) 0.194(10) Uani 0.50 1 d P
OW6 O 1.2636(18) 0.1289(9) 0.6145(15) 0.208(11) Uani 0.50 1 d P
OW7 O 0.5665(11) 0.1272(8) 0.6498(10) 0.160(7) Uani 0.50 1 d P
OW8 O 0.4918(19) 0.1267(8) 0.3824(13) 0.192(10) Uani 0.50 1 d P
OW9 O 0.633(2) -0.0650(9) 0.8734(16) 0.228(12) Uani 0.50 1 d P
OW10 O 0.466(2) 0.3808(10) 0.2647(11) 0.212(10) Uani 0.50 1 d P
OW11 O 0.144(3) 0.1038(9) 0.3800(9) 0.281(17) Uani 0.50 1 d P
OW12 O 0.894(5) 0.0632(11) 0.517(2) 0.48(4) Uani 0.50 1 d P
OW13 O 0.724(3) 0.0075(19) 0.6789(17) 0.38(3) Uani 0.50 1 d P
OW14 O 0.6133(19) -0.0696(17) 0.7442(16) 0.305(19) Uani 0.50 1 d P

loop_
_atom_site_aniso_label
_atom_site_aniso_U_11
_atom_site_aniso_U_22
_atom_site_aniso_U_33
_atom_site_aniso_U_23
_atom_site_aniso_U_13
_atom_site_aniso_U_12
Cu1 0.0338(5) 0.1276(10) 0.0477(6) 0.0014(5) 0.0066(4) -0.0022(5)
Cu2 0.0919(10) 0.0585(8) 0.0566(8) -0.0043(6) 0.0218(7) -0.0198(7)
N1 0.043(3) 0.091(4) 0.053(4) -0.005(3) 0.005(3) -0.010(3)
N2 0.036(3) 0.113(5) 0.052(4) -0.005(3) 0.011(3) 0.004(3)
N3 0.056(4) 0.068(4) 0.053(4) -0.005(3) 0.013(3) -0.007(3)
N4 0.079(4) 0.058(4) 0.066(4) -0.001(3) 0.025(3) -0.011(3)
N5 0.047(3) 0.106(5) 0.051(4) -0.002(3) 0.012(3) 0.000(3)
N6 0.032(3) 0.117(5) 0.053(4) 0.004(4) 0.007(3) -0.002(3)
N7 0.045(3) 0.123(6) 0.050(4) 0.009(4) 0.013(3) -0.001(3)
N8 0.048(3) 0.121(6) 0.051(4) 0.008(4) 0.004(3) 0.012(4)
N9 0.038(3) 0.088(4) 0.049(3) 0.009(3) 0.003(3) 0.002(3)
N10 0.033(3) 0.098(5) 0.046(3) 0.001(3) 0.006(2) 0.002(3)
N11 0.067(4) 0.058(4) 0.068(4) 0.001(3) 0.018(3) -0.007(3)
N12 0.059(4) 0.078(4) 0.049(4) 0.005(3) 0.015(3) -0.007(3)
C1 0.045(4) 0.068(4) 0.043(4) -0.003(3) 0.011(3) 0.002(3)
C2 0.037(3) 0.074(5) 0.042(4) -0.003(3) 0.006(3) -0.001(3)
C3 0.047(4) 0.083(5) 0.042(4) -0.013(4) 0.008(3) -0.020(3)
C4 0.045(4) 0.068(5) 0.043(4) -0.002(3) 0.008(3) -0.006(3)
C5 0.046(4) 0.069(5) 0.039(4) -0.002(3) 0.007(3) -0.002(3)
C6 0.044(4) 0.071(5) 0.044(4) -0.009(3) 0.010(3) -0.007(3)
C7 0.055(4) 0.102(6) 0.052(5) 0.010(4) -0.008(4) -0.021(4)
C8 0.045(4) 0.094(6) 0.047(4) -0.013(4) 0.006(3) -0.008(4)
C9 0.043(4) 0.142(8) 0.062(5) -0.021(5) 0.016(4) 0.005(4)
C10 0.060(5) 0.135(8) 0.054(5) -0.024(5) 0.018(4) -0.004(5)
C11 0.081(5) 0.082(6) 0.042(4) -0.003(4) 0.011(4) -0.013(4)
C12 0.070(5) 0.063(5) 0.061(5) -0.005(4) 0.020(4) -0.006(4)
C13 0.077(5) 0.074(5) 0.077(6) -0.008(4) 0.033(5) -0.010(4)
C14 0.057(5) 0.097(6) 0.073(6) -0.002(5) 0.016(4) -0.009(4)
C15 0.045(4) 0.092(6) 0.060(5) 0.005(4) -0.002(3) -0.005(4)
C16 0.040(4) 0.108(6) 0.053(5) -0.004(4) 0.007(3) 0.005(4)
C17 0.055(4) 0.109(7) 0.052(5) -0.013(4) 0.016(4) 0.001(4)
C18 0.043(4) 0.133(8) 0.054(5) -0.009(5) 0.015(4) 0.006(4)
C19 0.048(4) 0.101(6) 0.078(6) 0.010(5) 0.008(4) -0.006(4)
C20 0.038(3) 0.085(5) 0.040(4) -0.001(4) 0.006(3) -0.003(3)
C21 0.044(4) 0.086(6) 0.044(4) -0.009(4) 0.013(3) -0.001(3)
C22 0.052(4) 0.073(5) 0.049(4) -0.003(4) 0.022(3) 0.006(3)
C23 0.044(4) 0.078(5) 0.042(4) -0.004(4) 0.008(3) 0.000(3)
C24 0.048(4) 0.085(6) 0.037(4) -0.006(4) 0.005(3) -0.012(4)
C25 0.051(4) 0.079(5) 0.047(4) -0.002(4) 0.013(3) -0.001(4)
C26 0.056(4) 0.111(7) 0.057(5) 0.013(5) -0.010(4) -0.017(4)
C27 0.047(4) 0.125(7) 0.079(6) 0.020(6) 0.020(4) -0.001(4)
C28 0.050(4) 0.156(9) 0.054(5) 0.026(5) 0.008(4) -0.002(5)
C29 0.038(4) 0.108(6) 0.050(4) 0.015(4) -0.003(3) 0.002(4)
C30 0.044(4) 0.110(6) 0.051(4) 0.010(4) 0.009(3) -0.010(4)
C31 0.042(4) 0.116(7) 0.050(4) 0.004(4) 0.019(3) -0.001(4)
C32 0.045(4) 0.094(6) 0.050(4) 0.014(4) 0.008(3) 0.004(4)
C33 0.071(5) 0.079(6) 0.096(7) 0.015(5) 0.023(5) -0.010(4)
C34 0.068(5) 0.099(7) 0.095(7) 0.036(5) 0.013(5) -0.001(5)
C35 0.059(4) 0.063(5) 0.061(5) 0.000(4) 0.021(4) -0.005(4)
C36 0.078(5) 0.079(6) 0.057(5) 0.000(4) 0.034(4) -0.010(4)
C37 0.25(2) 0.224(18) 0.162(15) 0.017(13) 0.111(15) -0.088(16)
O1 0.180(10) 0.322(17) 0.287(17) -0.076(13) 0.132(11) -0.032(10)
OW1 0.121(6) 0.109(5) 0.105(6) -0.018(4) -0.014(4) 0.010(4)
OW2 0.073(4) 0.098(5) 0.161(7) -0.010(4) 0.024(4) -0.017(3)
OW3 0.134(7) 0.209(10) 0.275(14) -0.096(10) 0.076(8) -0.006(7)
OW4 0.063(8) 0.137(13) 0.25(2) 0.022(12) 0.050(11) -0.007(7)
OW5 0.36(3) 0.091(11) 0.21(2) 0.014(11) 0.20(2) 0.028(14)
OW6 0.26(2) 0.164(16) 0.30(3) 0.100(17) 0.22(2) 0.097(16)
OW7 0.099(10) 0.186(16) 0.138(14) 0.052(12) -0.033(9) -0.052(10)
OW8 0.30(3) 0.119(13) 0.23(2) -0.049(13) 0.18(2) -0.065(15)
OW9 0.29(3) 0.152(17) 0.29(3) -0.018(17) 0.15(2) -0.125(18)
OW10 0.31(3) 0.19(2) 0.120(16) 0.002(14) 0.058(17) 0.019(19)
OW11 0.55(4) 0.201(19) 0.064(10) -0.033(12) 0.069(18) 0.20(3)
OW12 1.13(12) 0.14(2) 0.34(4) 0.00(2) 0.49(7) 0.11(4)
OW13 0.52(6) 0.48(6) 0.18(3) -0.12(3) 0.15(3) -0.28(5)
OW14 0.18(2) 0.46(5) 0.21(3) 0.07(3) -0.016(19) -0.14(3)

loop_
_atom_type_symbol
_atom_type_description
_atom_type_scat_dispersion_real
_atom_type_scat_dispersion_imag
_atom_type_scat_source
C C 0.0033 0.0016 'International Tables Vol C Tables 4.2.6.8 and 6.1.1.4'
H H 0.0000 0.0000 'International Tables Vol C Tables 4.2.6.8 and 6.1.1.4'
N N 0.0061 0.0033 'International Tables Vol C Tables 4.2.6.8 and 6.1.1.4'
O O 0.0106 0.0060 'International Tables Vol C Tables 4.2.6.8 and 6.1.1.4'
Cu Cu 0.3201 1.2651 'International Tables Vol C Tables 4.2.6.8 and 6.1.1.4'

loop_
_geom_angle_atom_site_label_1
_geom_angle_atom_site_label_2
_geom_angle_atom_site_label_3
_geom_angle
_geom_angle_site_symmetry_1
_geom_angle_site_symmetry_3
N7 Cu1 N2 179.6(3) . .
N7 Cu1 N9 88.3(2) . .
N2 Cu1 N9 91.8(2) . .
N7 Cu1 N5 90.9(2) . .
N2 Cu1 N5 89.2(2) . .
N9 Cu1 N5 161.1(3) . .
N7 Cu1 OW1 90.5(3) . .
N2 Cu1 OW1 89.1(3) . .
N9 Cu1 OW1 97.5(3) . .
N5 Cu1 OW1 101.3(3) . .
N4 Cu2 N4 180.0(3) 3_768 .
N4 Cu2 N11 88.2(2) 3_768 3_768
N4 Cu2 N11 91.8(2) . 3_768
N4 Cu2 N11 91.8(2) 3_768 .
N4 Cu2 N11 88.2(2) . .
N11 Cu2 N11 180.000(3) 3_768 .
C8 N1 C10 107.4(6) . .
C8 N1 C7 125.8(7) . .
C10 N1 C7 126.7(7) . .
C8 N2 C9 104.2(6) . .
C8 N2 Cu1 125.1(5) . .
C9 N2 Cu1 130.6(5) . .
C12 N3 C14 106.8(6) . .
C12 N3 C11 126.7(6) . .
C14 N3 C11 126.3(6) . .
C12 N4 C13 105.5(6) . .
C12 N4 Cu2 123.0(5) . .
C13 N4 Cu2 131.1(6) . .
C16 N5 C17 106.1(6) . .
C16 N5 Cu1 122.9(5) . .
C17 N5 Cu1 131.0(5) . .
C18 N6 C16 108.2(6) . .
C18 N6 C19 126.9(7) . .
C16 N6 C19 124.8(7) . .
C29 N7 C27 106.1(7) . .
C29 N7 Cu1 124.0(5) . .
C27 N7 Cu1 129.9(6) . .
C29 N8 C28 109.2(7) . .
C29 N8 C26 124.3(8) . 4_465
C28 N8 C26 126.5(7) . 4_465
C30 N9 C32 104.7(6) . .
C30 N9 Cu1 122.6(5) . .
C32 N9 Cu1 132.7(5) . .
C30 N10 C31 105.8(6) . .
C30 N10 C15 125.4(7) . 4_465
C31 N10 C15 128.7(6) . 4_465
C35 N11 C33 106.2(6) . .
C35 N11 Cu2 127.4(5) . .
C33 N11 Cu2 126.2(5) . .
C35 N12 C34 107.5(6) . .
C35 N12 C36 125.8(6) . .
C34 N12 C36 126.5(7) . .
C2 C1 C6 119.2(6) . .
C3 C2 C1 120.0(6) . .
C3 C2 C15 123.3(6) . .
C1 C2 C15 116.7(6) . .
C4 C3 C2 120.9(6) . .
C3 C4 C5 119.4(6) . .
C3 C4 C11 120.7(6) . .
C5 C4 C11 119.9(6) . .
C6 C5 C4 120.5(6) . .
C5 C6 C1 120.1(6) . .
C5 C6 C7 123.1(6) . .
C1 C6 C7 116.8(6) . .
N1 C7 C6 111.9(6) . .
N1 C8 N2 112.1(7) . .
C10 C9 N2 111.0(7) . .
C9 C10 N1 105.2(7) . .
N3 C11 C4 110.8(6) . .
N4 C12 N3 112.0(7) . .
C14 C13 N4 108.2(7) . .
N3 C14 C13 107.5(7) . .
N10 C15 C2 113.7(6) 4_666 .
N5 C16 N6 110.5(7) . .
C18 C17 N5 108.5(7) . .
N6 C18 C17 106.7(6) . .
N6 C19 C20 113.2(7) . .
C21 C20 C25 120.9(6) . .
C21 C20 C19 122.7(6) . .
C25 C20 C19 116.4(7) . .
C20 C21 C22 120.0(6) . .
C21 C22 C23 118.6(7) . .
C21 C22 C36 120.8(7) . 2_747
C23 C22 C36 120.4(6) . 2_747
C24 C23 C22 120.8(6) . .
C23 C24 C25 120.3(6) . .
C23 C24 C26 124.1(6) . .
C25 C24 C26 115.6(7) . .
C20 C25 C24 119.2(7) . .
N8 C26 C24 111.3(7) 4_666 .
C28 C27 N7 110.9(8) . .
C27 C28 N8 104.9(7) . .
N7 C29 N8 108.9(7) . .
N10 C30 N9 112.0(7) . .
C32 C31 N10 108.3(6) . .
C31 C32 N9 109.2(7) . .
N11 C33 C34 108.8(7) . .
N12 C34 C33 106.3(7) . .
N12 C35 N11 111.3(6) . .
N12 C36 C22 111.0(6) . 2_757

loop_
_geom_bond_atom_site_label_1
_geom_bond_atom_site_label_2
_geom_bond_distance
_geom_bond_site_symmetry_2
Cu1 N7 1.981(6) .
Cu1 N2 1.983(6) .
Cu1 N9 2.005(5) .
Cu1 N5 2.006(6) .
Cu1 OW1 2.357(8) .
Cu2 N4 1.991(6) 3_768
Cu2 N4 1.991(6) .
Cu2 N11 1.991(6) 3_768
Cu2 N11 1.991(6) .
N1 C8 1.319(8) .
N1 C10 1.378(10) .
N1 C7 1.468(9) .
N2 C8 1.319(9) .
N2 C9 1.370(10) .
N3 C12 1.335(9) .
N3 C14 1.359(9) .
N3 C11 1.430(9) .
N4 C12 1.325(9) .
N4 C13 1.382(9) .
N5 C16 1.313(10) .
N5 C17 1.378(9) .
N6 C18 1.339(10) .
N6 C16 1.344(9) .
N6 C19 1.459(10) .
N7 C29 1.337(9) .
N7 C27 1.380(10) .
N8 C29 1.345(9) .
N8 C28 1.385(11) .
N8 C26 1.476(10) 4_465
N9 C30 1.339(9) .
N9 C32 1.385(9) .
N10 C30 1.325(8) .
N10 C31 1.381(9) .
N10 C15 1.455(9) 4_465
N11 C35 1.334(9) .
N11 C33 1.362(10) .
N12 C35 1.330(9) .
N12 C34 1.370(10) .
N12 C36 1.457(9) .
C1 C2 1.401(9) .
C1 C6 1.403(9) .
C2 C3 1.381(9) .
C2 C15 1.518(9) .
C3 C4 1.376(9) .
C4 C5 1.405(9) .
C4 C11 1.529(10) .
C5 C6 1.370(9) .
C6 C7 1.515(9) .
C9 C10 1.336(11) .
C13 C14 1.364(11) .
C15 N10 1.455(9) 4_666
C17 C18 1.362(10) .
C19 C20 1.531(10) .
C20 C21 1.375(10) .
C20 C25 1.392(9) .
C21 C22 1.405(9) .
C22 C23 1.417(10) .
C22 C36 1.501(10) 2_747
C23 C24 1.356(10) .
C24 C25 1.407(9) .
C24 C26 1.515(10) .
C26 N8 1.476(10) 4_666
C27 C28 1.332(11) .
C31 C32 1.321(10) .
C33 C34 1.377(12) .
C36 C22 1.501(10) 2_757
C37 O1 1.64(2) .

loop_
_geom_torsion_atom_site_label_1
_geom_torsion_atom_site_label_2
_geom_torsion_atom_site_label_3
_geom_torsion_atom_site_label_4
_geom_torsion
_geom_torsion_site_symmetry_1
_geom_torsion_site_symmetry_4
N7 Cu1 N2 C8 48(34) . .
N9 Cu1 N2 C8 146.5(6) . .
N5 Cu1 N2 C8 -52.3(6) . .
OW1 Cu1 N2 C8 49.0(6) . .
N7 Cu1 N2 C9 -132(34) . .
N9 Cu1 N2 C9 -33.7(7) . .
N5 Cu1 N2 C9 127.5(7) . .
OW1 Cu1 N2 C9 -131.2(7) . .
N4 Cu2 N4 C12 -108(100) 3_768 .
N11 Cu2 N4 C12 -109.8(6) 3_768 .
N11 Cu2 N4 C12 70.2(6) . .
N4 Cu2 N4 C13 80(100) 3_768 .
N11 Cu2 N4 C13 78.2(7) 3_768 .
N11 Cu2 N4 C13 -101.8(7) . .
N7 Cu1 N5 C16 130.4(6) . .
N2 Cu1 N5 C16 -50.0(6) . .
N9 Cu1 N5 C16 43.1(11) . .
OW1 Cu1 N5 C16 -138.9(6) . .
N7 Cu1 N5 C17 -46.5(7) . .
N2 Cu1 N5 C17 133.2(7) . .
N9 Cu1 N5 C17 -133.7(8) . .
OW1 Cu1 N5 C17 44.3(7) . .
N2 Cu1 N7 C29 40(34) . .
N9 Cu1 N7 C29 -58.4(6) . .
N5 Cu1 N7 C29 140.5(6) . .
OW1 Cu1 N7 C29 39.1(6) . .
N2 Cu1 N7 C27 -141(34) . .
N9 Cu1 N7 C27 120.5(7) . .
N5 Cu1 N7 C27 -40.6(7) . .
OW1 Cu1 N7 C27 -142.0(7) . .
N7 Cu1 N9 C30 -51.4(6) . .
N2 Cu1 N9 C30 129.0(6) . .
N5 Cu1 N9 C30 36.3(10) . .
OW1 Cu1 N9 C30 -141.7(6) . .
N7 Cu1 N9 C32 130.8(7) . .
N2 Cu1 N9 C32 -48.9(7) . .
N5 Cu1 N9 C32 -141.5(8) . .
OW1 Cu1 N9 C32 40.5(7) . .
N4 Cu2 N11 C35 43.9(6) 3_768 .
N4 Cu2 N11 C35 -136.1(6) . .
N11 Cu2 N11 C35 113(100) 3_768 .
N4 Cu2 N11 C33 -141.7(7) 3_768 .
N4 Cu2 N11 C33 38.3(7) . .
N11 Cu2 N11 C33 -73(100) 3_768 .
C6 C1 C2 C3 1.0(10) . .
C6 C1 C2 C15 178.3(6) . .
C1 C2 C3 C4 -0.8(10) . .
C15 C2 C3 C4 -177.9(7) . .
C2 C3 C4 C5 -0.8(11) . .
C2 C3 C4 C11 178.9(6) . .
C3 C4 C5 C6 2.1(10) . .
C11 C4 C5 C6 -177.5(6) . .
C4 C5 C6 C1 -1.9(10) . .
C4 C5 C6 C7 179.0(7) . .
C2 C1 C6 C5 0.3(10) . .
C2 C1 C6 C7 179.5(6) . .
C8 N1 C7 C6 106.1(8) . .
C10 N1 C7 C6 -70.0(10) . .
C5 C6 C7 N1 -9.9(10) . .
C1 C6 C7 N1 170.9(6) . .
C10 N1 C8 N2 -0.1(9) . .
C7 N1 C8 N2 -176.8(6) . .
C9 N2 C8 N1 -0.7(8) . .
Cu1 N2 C8 N1 179.2(5) . .
C8 N2 C9 C10 1.3(10) . .
Cu1 N2 C9 C10 -178.6(6) . .
N2 C9 C10 N1 -1.3(10) . .
C8 N1 C10 C9 0.9(9) . .
C7 N1 C10 C9 177.5(7) . .
C12 N3 C11 C4 97.0(8) . .
C14 N3 C11 C4 -75.8(9) . .
C3 C4 C11 N3 -60.0(9) . .
C5 C4 C11 N3 119.7(7) . .
C13 N4 C12 N3 -1.2(9) . .
Cu2 N4 C12 N3 -174.9(5) . .
C14 N3 C12 N4 0.9(9) . .
C11 N3 C12 N4 -173.0(7) . .
C12 N4 C13 C14 1.0(9) . .
Cu2 N4 C13 C14 174.0(6) . .
C12 N3 C14 C13 -0.3(9) . .
C11 N3 C14 C13 173.7(7) . .
N4 C13 C14 N3 -0.4(9) . .
C3 C2 C15 N10 -3.3(11) . 4_666
C1 C2 C15 N10 179.4(6) . 4_666
C17 N5 C16 N6 1.2(9) . .
Cu1 N5 C16 N6 -176.3(5) . .
C18 N6 C16 N5 -1.4(9) . .
C19 N6 C16 N5 -178.8(7) . .
C16 N5 C17 C18 -0.5(9) . .
Cu1 N5 C17 C18 176.7(6) . .
C16 N6 C18 C17 1.1(9) . .
C19 N6 C18 C17 178.3(7) . .
N5 C17 C18 N6 -0.4(10) . .
C18 N6 C19 C20 -83.4(10) . .
C16 N6 C19 C20 93.5(9) . .
N6 C19 C20 C21 -1.9(11) . .
N6 C19 C20 C25 177.4(6) . .
C25 C20 C21 C22 0.8(10) . .
C19 C20 C21 C22 180.0(7) . .
C20 C21 C22 C23 -0.3(10) . .
C20 C21 C22 C36 -175.6(6) . 2_747
C21 C22 C23 C24 -1.4(10) . .
C36 C22 C23 C24 173.9(6) 2_747 .
C22 C23 C24 C25 2.5(11) . .
C22 C23 C24 C26 -176.8(7) . .
C21 C20 C25 C24 0.4(10) . .
C19 C20 C25 C24 -178.9(7) . .
C23 C24 C25 C20 -2.0(11) . .
C26 C24 C25 C20 177.4(7) . .
C23 C24 C26 N8 0.3(11) . 4_666
C25 C24 C26 N8 -179.1(7) . 4_666
C29 N7 C27 C28 1.2(10) . .
Cu1 N7 C27 C28 -177.8(6) . .
N7 C27 C28 N8 -0.7(10) . .
C29 N8 C28 C27 -0.1(10) . .
C26 N8 C28 C27 178.9(7) 4_465 .
C27 N7 C29 N8 -1.3(8) . .
Cu1 N7 C29 N8 177.8(5) . .
C28 N8 C29 N7 0.9(9) . .
C26 N8 C29 N7 -178.2(7) 4_465 .
C31 N10 C30 N9 -0.2(8) . .
C15 N10 C30 N9 -178.7(6) 4_465 .
C32 N9 C30 N10 -0.6(8) . .
Cu1 N9 C30 N10 -179.0(5) . .
C30 N10 C31 C32 1.0(8) . .
C15 N10 C31 C32 179.4(7) 4_465 .
N10 C31 C32 N9 -1.3(9) . .
C30 N9 C32 C31 1.2(9) . .
Cu1 N9 C32 C31 179.3(5) . .
C35 N11 C33 C34 -0.6(10) . .
Cu2 N11 C33 C34 -175.9(6) . .
C35 N12 C34 C33 -1.1(10) . .
C36 N12 C34 C33 -176.2(7) . .
N11 C33 C34 N12 1.0(11) . .
C34 N12 C35 N11 0.8(9) . .
C36 N12 C35 N11 176.0(6) . .
C33 N11 C35 N12 -0.1(9) . .
Cu2 N11 C35 N12 175.2(5) . .
C35 N12 C36 C22 -92.3(9) . 2_757
C34 N12 C36 C22 82.0(9) . 2_757
